data_7060128
loop_
_publ_author_name
'Chen, Zhuang-Zhuang'
'Zhang, Wen-Ze'
'Zhang, Ting'
'Zhang, Yang'
'Dong, Wen-Kui'

_publ_section_title
;
 An insight into the molecular structures, theoretical calculation and
 catalytic activities of novel heterotrinuclear [CuII2CeIII] and
 heterohexanuclear [CuII4YIII2] bis(salamo)-based complexes
;
_journal_issue 45
_journal_name_full 'New Journal of Chemistry'
_journal_page_first 19836
_journal_page_last 19849
_journal_paper_doi 10.1039/D0NJ04126B
_journal_volume 44
_journal_year 2020
_chemical_formula_moiety 'C38 H42 Ce Cu2 N9 O17'
_chemical_formula_sum 'C38 H42 Ce Cu2 N9 O17'
_chemical_formula_weight 1164.00
_space_group_crystal_system monoclinic
_space_group_IT_number 14
_space_group_name_Hall '-P 2yn'
_space_group_name_H-M_alt 'P 1 21/n 1'
_atom_sites_solution_hydrogens geom
_audit_creation_method SHELXL-2018/3
_audit_update_record
;
2020-08-12 deposited with the CCDC.	2020-10-22 downloaded from the CCDC.
;
_cell_angle_alpha 90
_cell_angle_beta 106.5950(10)
_cell_angle_gamma 90
_cell_formula_units_Z 4
_cell_length_a 14.6542(9)
_cell_length_b 23.3345(14)
_cell_length_c 15.2574(9)
_cell_measurement_reflns_used 9884
_cell_measurement_temperature 173(2)
_cell_measurement_theta_max 27.54
_cell_measurement_theta_min 2.23
_cell_volume 4999.9(5)
_computing_structure_refinement 'SHELXL-2018/3 (Sheldrick, 2018)'
_computing_structure_solution 'SHELXT 2014/5 (Sheldrick, 2014)'
_diffrn_ambient_temperature 173(2)
_diffrn_measured_fraction_theta_full 0.999
_diffrn_measured_fraction_theta_max 0.999
_diffrn_measurement_device_type 'Bruker APEX-II CCD'
_diffrn_measurement_method '\f and \w scans'
_diffrn_radiation_type MoK\a
_diffrn_radiation_wavelength 0.71073
_diffrn_reflns_av_R_equivalents 0.0615
_diffrn_reflns_av_unetI/netI 0.0591
_diffrn_reflns_Laue_measured_fraction_full 0.999
_diffrn_reflns_Laue_measured_fraction_max 0.999
_diffrn_reflns_limit_h_max 16
_diffrn_reflns_limit_h_min -17
_diffrn_reflns_limit_k_max 26
_diffrn_reflns_limit_k_min -27
_diffrn_reflns_limit_l_max 18
_diffrn_reflns_limit_l_min -17
_diffrn_reflns_number 31721
_diffrn_reflns_point_group_measured_fraction_full 0.999
_diffrn_reflns_point_group_measured_fraction_max 0.999
_diffrn_reflns_theta_full 25.009
_diffrn_reflns_theta_max 25.009
_diffrn_reflns_theta_min 2.269
_exptl_absorpt_coefficient_mu 1.812
_exptl_crystal_colour brown
_exptl_crystal_density_diffrn 1.546
_exptl_crystal_description BLOCK
_exptl_crystal_F_000 2340
_exptl_crystal_size_max 0.220
_exptl_crystal_size_mid 0.190
_exptl_crystal_size_min 0.170
_refine_diff_density_max 0.566
_refine_diff_density_min -0.890
_refine_diff_density_rms 0.090
_refine_ls_extinction_method none
_refine_ls_goodness_of_fit_ref 0.992
_refine_ls_hydrogen_treatment constr
_refine_ls_matrix_type full
_refine_ls_number_parameters 608
_refine_ls_number_reflns 8805
_refine_ls_number_restraints 204
_refine_ls_restrained_S_all 1.022
_refine_ls_R_factor_all 0.0588
_refine_ls_R_factor_gt 0.0373
_refine_ls_shift/su_max 0.001
_refine_ls_shift/su_mean 0.000
_refine_ls_structure_factor_coef Fsqd
_refine_ls_weighting_details 'w=1/[\s^2^(Fo^2^)+(0.0406P)^2^+5.4665P] where P=(Fo^2^+2Fc^2^)/3'
_refine_ls_weighting_scheme calc
_refine_ls_wR_factor_gt 0.0858
_refine_ls_wR_factor_ref 0.0954
_reflns_Friedel_coverage 0.000
_reflns_number_gt 6691
_reflns_number_total 8805
_reflns_threshold_expression 'I > 2\s(I)'
_cod_data_source_file d0nj04126b2.cif
_cod_data_source_block 20180528lzw200_0m_a_sq
_cod_original_sg_symbol_H-M 'P 21/n'
_cod_database_code 7060128
_shelx_shelxl_version_number 2018/3
_shelx_space_group_comment
;
The symmetry employed for this shelxl refinement is uniquely defined
by the following loop, which should always be used as a source of
symmetry information in preference to the above space-group names.
They are only intended as comments.
;
_shelx_estimated_absorpt_t_min 0.691
_shelx_estimated_absorpt_t_max 0.748

loop_
_space_group_symop_operation_xyz
'x, y, z'
'-x+1/2, y+1/2, -z+1/2'
'-x, -y, -z'
'x-1/2, -y-1/2, z-1/2'

loop_
_atom_site_label
_atom_site_type_symbol
_atom_site_fract_x
_atom_site_fract_y
_atom_site_fract_z
_atom_site_U_iso_or_equiv
_atom_site_adp_type
_atom_site_occupancy
_atom_site_site_symmetry_order
_atom_site_calc_flag
_atom_site_refinement_flags_posn
_atom_site_refinement_flags_adp
_atom_site_refinement_flags_occupancy
_atom_site_disorder_assembly
_atom_site_disorder_group
C1 C 0.6354(6) 0.7837(3) -0.2068(5) 0.0985(18) Uani 1 1 d . U . . .
H1A H 0.701908 0.773486 -0.199972 0.148 Uiso 1 1 calc R U . . .
H1B H 0.614576 0.812571 -0.255020 0.148 Uiso 1 1 calc R U . . .
H1C H 0.595365 0.749482 -0.223154 0.148 Uiso 1 1 calc R U . . .
C2 C 0.6265(5) 0.8079(3) -0.1169(5) 0.0810(16) Uani 1 1 d . U . . .
H2A H 0.665861 0.842991 -0.101587 0.097 Uiso 1 1 calc R U . . .
H2B H 0.559408 0.818939 -0.124707 0.097 Uiso 1 1 calc R U . . .
C4 C 0.7561(5) 0.7692(3) 0.0170(5) 0.0702(14) Uani 1 1 d . U . . .
H4A H 0.793279 0.792770 -0.014369 0.084 Uiso 1 1 calc R U . . .
H4B H 0.782607 0.729864 0.022872 0.084 Uiso 1 1 calc R U . . .
C5 C 0.7691(5) 0.7934(3) 0.1123(5) 0.0790(17) Uani 1 1 d . U . . .
H5A H 0.752236 0.834140 0.107766 0.118 Uiso 1 1 calc R U . . .
H5B H 0.835635 0.788901 0.148578 0.118 Uiso 1 1 calc R U . . .
H5C H 0.727743 0.772732 0.141950 0.118 Uiso 1 1 calc R U . . .
C6 C 0.5955(4) 0.7244(2) -0.0318(4) 0.0466(11) Uani 1 1 d . U . . .
C7 C 0.5042(4) 0.7186(2) -0.0947(4) 0.0473(11) Uani 1 1 d . U . . .
H7 H 0.484334 0.744496 -0.144618 0.057 Uiso 1 1 calc R U . . .
C8 C 0.4445(4) 0.6760(2) -0.0839(3) 0.0382(10) Uani 1 1 d . U . . .
H8 H 0.384165 0.672321 -0.127986 0.046 Uiso 1 1 calc R U . . .
C9 C 0.4690(3) 0.63731(18) -0.0100(3) 0.0280(9) Uani 1 1 d . U . . .
C10 C 0.5598(3) 0.64363(18) 0.0548(3) 0.0274(9) Uani 1 1 d . U . . .
C11 C 0.6214(3) 0.68531(19) 0.0408(3) 0.0340(11) Uani 1 1 d . . . . .
H11 H 0.683621 0.687518 0.082091 0.041 Uiso 1 1 calc R U . . .
C12 C 0.4006(3) 0.59506(17) -0.0059(3) 0.0232(9) Uani 1 1 d . . . . .
H12 H 0.343717 0.593656 -0.055086 0.028 Uiso 1 1 calc R U . . .
C13 C 0.3421(3) 0.46603(19) 0.0453(3) 0.0309(10) Uani 1 1 d . . . . .
H13A H 0.368877 0.457970 -0.006043 0.037 Uiso 1 1 calc R U . . .
H13B H 0.280966 0.445112 0.033462 0.037 Uiso 1 1 calc R U . . .
C14 C 0.4095(3) 0.44372(19) 0.1322(3) 0.0294(10) Uani 1 1 d . . . . .
H14A H 0.408296 0.401301 0.131937 0.035 Uiso 1 1 calc R U . . .
H14B H 0.475145 0.456248 0.136346 0.035 Uiso 1 1 calc R U . . .
C15 C 0.4401(3) 0.52126(17) 0.3320(3) 0.0215(9) Uani 1 1 d . . . . .
H15 H 0.396636 0.500382 0.355584 0.026 Uiso 1 1 calc R U . . .
C16 C 0.5039(3) 0.56106(17) 0.3923(3) 0.0209(9) Uani 1 1 d . . . . .
C17 C 0.4920(3) 0.57804(17) 0.4789(3) 0.0228(9) Uani 1 1 d . . . . .
C18 C 0.4060(3) 0.56708(18) 0.5008(3) 0.0276(10) Uani 1 1 d . . . . .
H18 H 0.355873 0.547400 0.458074 0.033 Uiso 1 1 calc R U . . .
C19 C 0.3938(3) 0.58440(19) 0.5828(3) 0.0314(11) Uani 1 1 d . . . . .
H19 H 0.335713 0.576504 0.596373 0.038 Uiso 1 1 calc R U . . .
C20 C 0.4665(3) 0.61353(19) 0.6462(3) 0.0309(11) Uani 1 1 d . . . . .
H20 H 0.457816 0.625342 0.702853 0.037 Uiso 1 1 calc R U . . .
C21 C 0.5505(3) 0.62519(18) 0.6270(3) 0.0279(10) Uani 1 1 d . . . . .
H21 H 0.599169 0.645434 0.670597 0.033 Uiso 1 1 calc R U . . .
C22 C 0.5665(3) 0.60770(17) 0.5435(3) 0.0238(9) Uani 1 1 d . . . . .
C23 C 0.6556(3) 0.61856(17) 0.5227(3) 0.0223(9) Uani 1 1 d . . . . .
C24 C 0.6653(3) 0.60026(17) 0.4391(3) 0.0218(9) Uani 1 1 d . . . . .
C25 C 0.5869(3) 0.57658(17) 0.3719(3) 0.0216(9) Uani 1 1 d . . . . .
C26 C 0.7292(3) 0.65389(17) 0.5812(3) 0.0260(10) Uani 1 1 d . . . . .
H26 H 0.714534 0.673340 0.630176 0.031 Uiso 1 1 calc R U . . .
C27 C 0.9488(3) 0.7206(2) 0.6155(3) 0.0363(11) Uani 1 1 d . . . . .
H27A H 0.961532 0.761507 0.631516 0.044 Uiso 1 1 calc R U . . .
H27B H 0.941759 0.716172 0.549374 0.044 Uiso 1 1 calc R U . . .
C28 C 1.0310(4) 0.6852(2) 0.6690(3) 0.0448(13) Uani 1 1 d . . . . .
H28A H 1.087976 0.695530 0.649881 0.054 Uiso 1 1 calc R U . . .
H28B H 1.044313 0.694969 0.734613 0.054 Uiso 1 1 calc R U . . .
C29 C 1.0639(3) 0.57820(19) 0.5496(3) 0.0285(10) Uani 1 1 d . . . . .
H29 H 1.118274 0.571084 0.599874 0.034 Uiso 1 1 calc R U . . .
C30 C 1.0619(3) 0.55328(18) 0.4644(3) 0.0267(10) Uani 1 1 d . . . . .
C31 C 1.1415(3) 0.52058(18) 0.4591(3) 0.0312(10) Uani 1 1 d . . . . .
H31 H 1.192598 0.515386 0.513090 0.037 Uiso 1 1 calc R U . . .
C32 C 1.1480(3) 0.49620(19) 0.3798(3) 0.0346(11) Uani 1 1 d . . . . .
H32 H 1.202981 0.474598 0.379809 0.042 Uiso 1 1 calc R U . . .
C33 C 1.0735(3) 0.50283(19) 0.2973(3) 0.0326(11) Uani 1 1 d . . . . .
C34 C 0.9919(3) 0.5330(2) 0.3027(3) 0.0318(11) Uani 1 1 d . . . . .
H34 H 0.939520 0.536230 0.249278 0.038 Uiso 1 1 calc R U . . .
C35 C 0.9850(3) 0.55833(18) 0.3831(3) 0.0265(10) Uani 1 1 d . . . . .
C37 C 0.9976(4) 0.4844(2) 0.1332(3) 0.0468(13) Uani 1 1 d . . . . .
H37A H 1.021145 0.477622 0.079408 0.056 Uiso 1 1 calc R U . . .
H37B H 0.971801 0.523844 0.128362 0.056 Uiso 1 1 calc R U . . .
C38 C 0.9178(4) 0.4428(3) 0.1299(4) 0.0585(16) Uani 1 1 d . . . . .
H38A H 0.940853 0.403501 0.128282 0.088 Uiso 1 1 calc R U . . .
H38B H 0.864964 0.450040 0.074963 0.088 Uiso 1 1 calc R U . . .
H38C H 0.895817 0.447861 0.184343 0.088 Uiso 1 1 calc R U . . .
C39 C 1.1660(4) 0.4564(2) 0.2033(4) 0.0507(15) Uani 1 1 d . . . . .
H39A H 1.219233 0.463664 0.258908 0.061 Uiso 1 1 calc R U . . .
H39B H 1.180544 0.476422 0.151672 0.061 Uiso 1 1 calc R U . . .
C40 C 1.1598(4) 0.3932(2) 0.1841(4) 0.0549(15) Uani 1 1 d . . . . .
H40A H 1.140248 0.373276 0.232430 0.082 Uiso 1 1 calc R U . . .
H40B H 1.222199 0.378908 0.182539 0.082 Uiso 1 1 calc R U . . .
H40C H 1.112889 0.386025 0.124988 0.082 Uiso 1 1 calc R U . . .
Ce1 Ce 0.74676(2) 0.59965(2) 0.25372(2) 0.02564(8) Uani 1 1 d . . . . .
Cu1 Cu 0.87093(4) 0.61754(2) 0.48731(3) 0.02679(14) Uani 1 1 d . . . . .
Cu2 Cu 0.50091(3) 0.56495(2) 0.17781(3) 0.02165(13) Uani 1 1 d . . . . .
N1 N 0.4095(2) 0.55855(14) 0.0592(2) 0.0231(8) Uani 1 1 d . . . . .
N2 N 0.4387(2) 0.51246(14) 0.2486(2) 0.0215(7) Uani 1 1 d . . . . .
N3 N 0.8132(3) 0.66102(15) 0.5719(2) 0.0276(8) Uani 1 1 d . . . . .
N4 N 0.9974(3) 0.60983(15) 0.5641(2) 0.0292(9) Uani 1 1 d . . . . .
N5 N 1.0785(3) 0.48043(19) 0.2164(3) 0.0431(11) Uani 1 1 d . . . . .
N6 N 0.6566(4) 0.76706(19) -0.0403(4) 0.0604(11) Uani 1 1 d . U . . .
N7 N 0.8604(3) 0.6242(2) 0.1212(3) 0.0476(11) Uani 1 1 d . . . . .
N8 N 0.7357(3) 0.71878(19) 0.3324(3) 0.0466(11) Uani 1 1 d . . . . .
N9 N 0.7167(3) 0.47023(17) 0.2369(2) 0.0296(9) Uani 1 1 d . . . . .
O1 O 0.5882(2) 0.60964(12) 0.12853(19) 0.0268(6) Uani 1 1 d . U . . .
O2 O 0.3239(2) 0.52603(13) 0.04752(19) 0.0300(7) Uani 1 1 d . . . . .
O3 O 0.3826(2) 0.46488(12) 0.21069(18) 0.0266(7) Uani 1 1 d . . . . .
O4 O 0.8619(2) 0.70364(13) 0.6341(2) 0.0364(8) Uani 1 1 d . . . . .
O5 O 1.0161(2) 0.62436(14) 0.65842(19) 0.0366(8) Uani 1 1 d . . . . .
O6 O 0.60192(19) 0.56762(12) 0.29036(17) 0.0242(6) Uani 1 1 d . . . . .
O7 O 0.74347(19) 0.60554(13) 0.41372(19) 0.0305(7) Uani 1 1 d . . . . .
O8 O 0.90512(19) 0.58713(13) 0.38243(19) 0.0296(7) Uani 1 1 d . . . . .
O9 O 0.6660(2) 0.69488(14) 0.2727(2) 0.0443(9) Uani 1 1 d . . . . .
O10 O 0.7217(3) 0.76035(18) 0.3762(3) 0.0738(13) Uani 1 1 d . . . . .
O11 O 0.8165(2) 0.69741(15) 0.3443(2) 0.0457(9) Uani 1 1 d . . . . .
O12 O 0.8169(2) 0.57713(15) 0.1221(2) 0.0384(8) Uani 1 1 d . . . . .
O13 O 0.8532(3) 0.66109(15) 0.1802(3) 0.0546(10) Uani 1 1 d . . . . .
O14 O 0.9053(3) 0.63268(19) 0.0676(3) 0.0848(15) Uani 1 1 d . . . . .
O15 O 0.6746(2) 0.50191(13) 0.17016(18) 0.0312(7) Uani 1 1 d . . . . .
O16 O 0.7769(2) 0.49496(14) 0.3034(2) 0.0354(8) Uani 1 1 d . . . . .
O17 O 0.7003(3) 0.41895(15) 0.2378(2) 0.0463(9) Uani 1 1 d . . . . .

loop_
_atom_site_aniso_label
_atom_site_aniso_U_11
_atom_site_aniso_U_22
_atom_site_aniso_U_33
_atom_site_aniso_U_23
_atom_site_aniso_U_13
_atom_site_aniso_U_12
C1 0.106(4) 0.099(4) 0.101(4) 0.029(3) 0.046(3) -0.004(3)
C2 0.086(3) 0.061(3) 0.104(3) 0.026(3) 0.040(3) 0.001(3)
C4 0.070(3) 0.058(3) 0.098(3) 0.021(3) 0.048(3) -0.005(3)
C5 0.071(3) 0.056(3) 0.116(4) -0.002(3) 0.036(3) -0.014(3)
C6 0.055(2) 0.038(2) 0.060(2) 0.007(2) 0.037(2) 0.002(2)
C7 0.061(3) 0.041(2) 0.051(2) 0.015(2) 0.034(2) 0.011(2)
C8 0.047(2) 0.036(2) 0.034(2) 0.0072(19) 0.015(2) 0.011(2)
C9 0.033(2) 0.029(2) 0.024(2) -0.0004(17) 0.0123(19) 0.0069(18)
C10 0.035(2) 0.027(2) 0.028(2) 0.0037(17) 0.0203(18) 0.0052(18)
C11 0.039(3) 0.033(3) 0.035(3) -0.001(2) 0.019(2) -0.004(2)
C12 0.023(2) 0.028(2) 0.018(2) -0.0012(18) 0.0034(18) 0.0082(19)
C13 0.029(3) 0.037(3) 0.024(2) -0.0073(19) 0.002(2) -0.011(2)
C14 0.031(3) 0.030(3) 0.029(2) -0.0088(19) 0.010(2) -0.005(2)
C15 0.018(2) 0.029(2) 0.019(2) 0.0007(17) 0.0078(18) 0.0017(18)
C16 0.020(2) 0.024(2) 0.017(2) 0.0013(17) 0.0031(18) 0.0000(18)
C17 0.025(2) 0.022(2) 0.021(2) 0.0028(17) 0.0054(19) 0.0037(18)
C18 0.030(2) 0.029(2) 0.027(2) -0.0001(19) 0.012(2) 0.000(2)
C19 0.033(3) 0.036(3) 0.031(2) 0.000(2) 0.019(2) 0.003(2)
C20 0.037(3) 0.034(3) 0.026(2) 0.0002(19) 0.015(2) 0.009(2)
C21 0.028(3) 0.029(2) 0.025(2) -0.0010(19) 0.006(2) 0.003(2)
C22 0.026(2) 0.023(2) 0.022(2) -0.0001(17) 0.0058(19) 0.0022(18)
C23 0.020(2) 0.023(2) 0.021(2) 0.0001(17) 0.0019(18) 0.0028(18)
C24 0.022(2) 0.025(2) 0.019(2) 0.0016(17) 0.0073(18) 0.0080(18)
C25 0.027(2) 0.022(2) 0.017(2) 0.0000(16) 0.0081(19) 0.0023(18)
C26 0.029(2) 0.027(2) 0.021(2) -0.0032(18) 0.004(2) 0.0021(19)
C27 0.038(3) 0.037(3) 0.036(3) -0.010(2) 0.014(2) -0.014(2)
C28 0.036(3) 0.054(4) 0.039(3) -0.022(2) 0.003(2) -0.012(3)
C29 0.020(2) 0.034(3) 0.025(2) -0.0032(19) -0.0047(19) -0.006(2)
C30 0.016(2) 0.035(3) 0.027(2) -0.0021(19) 0.0013(19) -0.0067(19)
C31 0.018(2) 0.029(3) 0.039(3) -0.001(2) -0.002(2) -0.0037(19)
C32 0.020(2) 0.036(3) 0.048(3) -0.005(2) 0.008(2) 0.000(2)
C33 0.026(2) 0.040(3) 0.035(3) -0.011(2) 0.014(2) -0.010(2)
C34 0.020(2) 0.049(3) 0.024(2) -0.008(2) 0.003(2) -0.004(2)
C35 0.015(2) 0.032(3) 0.029(2) -0.0023(19) 0.0018(19) -0.0026(19)
C37 0.044(3) 0.068(4) 0.033(3) -0.006(3) 0.018(3) 0.014(3)
C38 0.039(3) 0.087(5) 0.041(3) -0.021(3) -0.002(3) 0.008(3)
C39 0.039(3) 0.068(4) 0.053(3) -0.018(3) 0.026(3) 0.005(3)
C40 0.050(4) 0.065(4) 0.053(3) -0.001(3) 0.022(3) 0.017(3)
Ce1 0.01817(13) 0.03893(16) 0.01940(13) -0.00513(11) 0.00468(10) -0.00440(11)
Cu1 0.0197(3) 0.0389(3) 0.0198(3) -0.0080(2) 0.0024(2) -0.0028(2)
Cu2 0.0178(3) 0.0295(3) 0.0163(2) 0.0007(2) 0.0026(2) -0.0022(2)
N1 0.0159(18) 0.027(2) 0.0250(18) -0.0004(15) 0.0033(15) 0.0000(15)
N2 0.0189(18) 0.0258(19) 0.0196(18) -0.0009(14) 0.0050(15) -0.0019(15)
N3 0.028(2) 0.034(2) 0.0184(18) -0.0064(15) 0.0022(16) -0.0035(17)
N4 0.028(2) 0.038(2) 0.0180(18) -0.0087(16) 0.0009(16) -0.0083(18)
N5 0.029(2) 0.061(3) 0.043(2) -0.017(2) 0.016(2) 0.001(2)
N6 0.068(2) 0.046(2) 0.080(3) 0.020(2) 0.042(2) -0.001(2)
N7 0.044(3) 0.060(3) 0.048(3) 0.009(2) 0.028(2) 0.002(2)
N8 0.049(3) 0.045(3) 0.049(3) -0.009(2) 0.018(2) -0.003(2)
N9 0.026(2) 0.041(3) 0.023(2) 0.0004(17) 0.0087(17) -0.0010(18)
O1 0.0261(15) 0.0293(16) 0.0264(15) 0.0040(12) 0.0098(13) -0.0032(13)
O2 0.0202(16) 0.0381(19) 0.0272(16) -0.0029(13) -0.0002(14) -0.0043(14)
O3 0.0284(16) 0.0308(17) 0.0203(14) -0.0071(12) 0.0066(13) -0.0112(13)
O4 0.0340(19) 0.047(2) 0.0293(17) -0.0177(15) 0.0104(15) -0.0129(15)
O5 0.0375(19) 0.048(2) 0.0183(15) -0.0064(14) -0.0010(15) 0.0007(16)
O6 0.0173(15) 0.0409(18) 0.0135(13) -0.0032(12) 0.0030(12) -0.0024(13)
O7 0.0178(15) 0.052(2) 0.0210(15) -0.0097(14) 0.0046(13) -0.0031(14)
O8 0.0188(16) 0.046(2) 0.0224(15) -0.0062(13) 0.0024(13) 0.0011(14)
O9 0.041(2) 0.043(2) 0.0415(19) -0.0109(16) 0.0007(17) -0.0028(17)
O10 0.072(3) 0.069(3) 0.079(3) -0.043(2) 0.020(3) -0.001(2)
O11 0.036(2) 0.049(2) 0.054(2) -0.0142(18) 0.0160(18) -0.0119(18)
O12 0.0278(18) 0.062(2) 0.0262(17) -0.0053(16) 0.0092(15) -0.0061(17)
O13 0.054(2) 0.053(2) 0.068(3) -0.011(2) 0.036(2) -0.0104(19)
O14 0.109(4) 0.083(3) 0.097(4) 0.017(3) 0.086(3) 0.003(3)
O15 0.0348(18) 0.0404(19) 0.0158(15) 0.0011(13) 0.0030(14) 0.0025(15)
O16 0.0231(17) 0.047(2) 0.0278(17) 0.0014(15) -0.0065(14) -0.0009(15)
O17 0.061(2) 0.038(2) 0.037(2) 0.0036(16) 0.0099(18) -0.0077(18)

loop_
_atom_type_symbol
_atom_type_description
_atom_type_scat_dispersion_real
_atom_type_scat_dispersion_imag
_atom_type_scat_source
C C 0.0033 0.0016 'International Tables Vol C Tables 4.2.6.8 and 6.1.1.4'
H H 0.0000 0.0000 'International Tables Vol C Tables 4.2.6.8 and 6.1.1.4'
Ce Ce -0.2486 2.6331 'International Tables Vol C Tables 4.2.6.8 and 6.1.1.4'
Cu Cu 0.3201 1.2651 'International Tables Vol C Tables 4.2.6.8 and 6.1.1.4'
N N 0.0061 0.0033 'International Tables Vol C Tables 4.2.6.8 and 6.1.1.4'
O O 0.0106 0.0060 'International Tables Vol C Tables 4.2.6.8 and 6.1.1.4'

loop_
_geom_angle_atom_site_label_1
_geom_angle_atom_site_label_2
_geom_angle_atom_site_label_3
_geom_angle
_geom_angle_site_symmetry_1
_geom_angle_site_symmetry_3
_geom_angle_publ_flag
C2 C1 H1A 109.5 . . ?
C2 C1 H1B 109.5 . . ?
H1A C1 H1B 109.5 . . ?
C2 C1 H1C 109.5 . . ?
H1A C1 H1C 109.5 . . ?
H1B C1 H1C 109.5 . . ?
N6 C2 C1 113.0(6) . . ?
N6 C2 H2A 109.0 . . ?
C1 C2 H2A 109.0 . . ?
N6 C2 H2B 109.0 . . ?
C1 C2 H2B 109.0 . . ?
H2A C2 H2B 107.8 . . ?
N6 C4 C5 114.4(5) . . ?
N6 C4 H4A 108.7 . . ?
C5 C4 H4A 108.7 . . ?
N6 C4 H4B 108.7 . . ?
C5 C4 H4B 108.7 . . ?
H4A C4 H4B 107.6 . . ?
C4 C5 H5A 109.5 . . ?
C4 C5 H5B 109.5 . . ?
H5A C5 H5B 109.5 . . ?
C4 C5 H5C 109.5 . . ?
H5A C5 H5C 109.5 . . ?
H5B C5 H5C 109.5 . . ?
N6 C6 C11 120.7(5) . . ?
N6 C6 C7 121.5(5) . . ?
C11 C6 C7 117.8(5) . . ?
C8 C7 C6 120.2(5) . . ?
C8 C7 H7 119.9 . . ?
C6 C7 H7 119.9 . . ?
C7 C8 C9 122.6(5) . . ?
C7 C8 H8 118.7 . . ?
C9 C8 H8 118.7 . . ?
C8 C9 C10 117.6(4) . . ?
C8 C9 C12 117.3(4) . . ?
C10 C9 C12 125.0(4) . . ?
O1 C10 C11 119.0(4) . . ?
O1 C10 C9 121.8(4) . . ?
C11 C10 C9 119.2(4) . . ?
C10 C11 C6 122.5(5) . . ?
C10 C11 H11 118.7 . . ?
C6 C11 H11 118.7 . . ?
N1 C12 C9 125.2(4) . . ?
N1 C12 H12 117.4 . . ?
C9 C12 H12 117.4 . . ?
O2 C13 C14 113.5(3) . . ?
O2 C13 H13A 108.9 . . ?
C14 C13 H13A 108.9 . . ?
O2 C13 H13B 108.9 . . ?
C14 C13 H13B 108.9 . . ?
H13A C13 H13B 107.7 . . ?
O3 C14 C13 110.2(3) . . ?
O3 C14 H14A 109.6 . . ?
C13 C14 H14A 109.6 . . ?
O3 C14 H14B 109.6 . . ?
C13 C14 H14B 109.6 . . ?
H14A C14 H14B 108.1 . . ?
N2 C15 C16 123.9(4) . . ?
N2 C15 H15 118.1 . . ?
C16 C15 H15 118.1 . . ?
C25 C16 C17 118.6(4) . . ?
C25 C16 C15 118.3(3) . . ?
C17 C16 C15 122.4(4) . . ?
C18 C17 C22 118.8(4) . . ?
C18 C17 C16 121.1(4) . . ?
C22 C17 C16 120.0(4) . . ?
C19 C18 C17 121.2(4) . . ?
C19 C18 H18 119.4 . . ?
C17 C18 H18 119.4 . . ?
C18 C19 C20 120.2(4) . . ?
C18 C19 H19 119.9 . . ?
C20 C19 H19 119.9 . . ?
C21 C20 C19 120.2(4) . . ?
C21 C20 H20 119.9 . . ?
C19 C20 H20 119.9 . . ?
C20 C21 C22 121.5(4) . . ?
C20 C21 H21 119.3 . . ?
C22 C21 H21 119.3 . . ?
C17 C22 C21 118.1(4) . . ?
C17 C22 C23 119.5(3) . . ?
C21 C22 C23 122.4(4) . . ?
C24 C23 C22 118.8(4) . . ?
C24 C23 C26 119.2(4) . . ?
C22 C23 C26 121.6(4) . . ?
O7 C24 C23 124.6(4) . . ?
O7 C24 C25 114.7(3) . . ?
C23 C24 C25 120.6(4) . . ?
O6 C25 C16 123.6(4) . . ?
O6 C25 C24 114.8(3) . . ?
C16 C25 C24 121.5(3) . . ?
N3 C26 C23 125.0(4) . . ?
N3 C26 H26 117.5 . . ?
C23 C26 H26 117.5 . . ?
O4 C27 C28 111.2(4) . . ?
O4 C27 H27A 109.4 . . ?
C28 C27 H27A 109.4 . . ?
O4 C27 H27B 109.4 . . ?
C28 C27 H27B 109.4 . . ?
H27A C27 H27B 108.0 . . ?
O5 C28 C27 114.3(4) . . ?
O5 C28 H28A 108.7 . . ?
C27 C28 H28A 108.7 . . ?
O5 C28 H28B 108.7 . . ?
C27 C28 H28B 108.7 . . ?
H28A C28 H28B 107.6 . . ?
N4 C29 C30 125.0(4) . . ?
N4 C29 H29 117.5 . . ?
C30 C29 H29 117.5 . . ?
C31 C30 C29 118.2(4) . . ?
C31 C30 C35 117.1(4) . . ?
C29 C30 C35 124.7(4) . . ?
C32 C31 C30 122.9(4) . . ?
C32 C31 H31 118.5 . . ?
C30 C31 H31 118.5 . . ?
C31 C32 C33 120.6(4) . . ?
C31 C32 H32 119.7 . . ?
C33 C32 H32 119.7 . . ?
N5 C33 C34 120.7(4) . . ?
N5 C33 C32 122.3(4) . . ?
C34 C33 C32 116.9(4) . . ?
C35 C34 C33 122.7(4) . . ?
C35 C34 H34 118.7 . . ?
C33 C34 H34 118.7 . . ?
O8 C35 C34 119.1(4) . . ?
O8 C35 C30 121.2(4) . . ?
C34 C35 C30 119.7(4) . . ?
N5 C37 C38 114.5(4) . . ?
N5 C37 H37A 108.6 . . ?
C38 C37 H37A 108.6 . . ?
N5 C37 H37B 108.6 . . ?
C38 C37 H37B 108.6 . . ?
H37A C37 H37B 107.6 . . ?
C37 C38 H38A 109.5 . . ?
C37 C38 H38B 109.5 . . ?
H38A C38 H38B 109.5 . . ?
C37 C38 H38C 109.5 . . ?
H38A C38 H38C 109.5 . . ?
H38B C38 H38C 109.5 . . ?
N5 C39 C40 113.3(4) . . ?
N5 C39 H39A 108.9 . . ?
C40 C39 H39A 108.9 . . ?
N5 C39 H39B 108.9 . . ?
C40 C39 H39B 108.9 . . ?
H39A C39 H39B 107.7 . . ?
C39 C40 H40A 109.5 . . ?
C39 C40 H40B 109.5 . . ?
H40A C40 H40B 109.5 . . ?
C39 C40 H40C 109.5 . . ?
H40A C40 H40C 109.5 . . ?
H40B C40 H40C 109.5 . . ?
O6 Ce1 O7 61.88(9) . . ?
O6 Ce1 O16 74.31(10) . . ?
O7 Ce1 O16 79.03(10) . . ?
O6 Ce1 O12 133.00(10) . . ?
O7 Ce1 O12 156.48(10) . . ?
O16 Ce1 O12 87.86(11) . . ?
O6 Ce1 O1 62.59(8) . . ?
O7 Ce1 O1 117.65(9) . . ?
O16 Ce1 O1 110.54(9) . . ?
O12 Ce1 O1 85.16(9) . . ?
O6 Ce1 O9 77.43(10) . . ?
O7 Ce1 O9 72.54(10) . . ?
O16 Ce1 O9 146.85(11) . . ?
O12 Ce1 O9 124.52(11) . . ?
O1 Ce1 O9 69.94(10) . . ?
O6 Ce1 O8 115.92(9) . . ?
O7 Ce1 O8 61.42(9) . . ?
O16 Ce1 O8 68.08(9) . . ?
O12 Ce1 O8 95.63(9) . . ?
O1 Ce1 O8 178.35(9) . . ?
O9 Ce1 O8 110.67(10) . . ?
O6 Ce1 O13 158.32(11) . . ?
O7 Ce1 O13 125.62(11) . . ?
O16 Ce1 O13 125.52(11) . . ?
O12 Ce1 O13 49.37(11) . . ?
O1 Ce1 O13 99.00(11) . . ?
O9 Ce1 O13 85.66(11) . . ?
O8 Ce1 O13 82.60(11) . . ?
O6 Ce1 O15 66.46(9) . . ?
O7 Ce1 O15 113.77(9) . . ?
O16 Ce1 O15 48.66(9) . . ?
O12 Ce1 O15 69.14(10) . . ?
O1 Ce1 O15 64.66(9) . . ?
O9 Ce1 O15 131.09(10) . . ?
O8 Ce1 O15 114.26(9) . . ?
O13 Ce1 O15 117.93(10) . . ?
O6 Ce1 O11 111.33(9) . . ?
O7 Ce1 O11 63.79(10) . . ?
O16 Ce1 O11 130.10(10) . . ?
O12 Ce1 O11 113.30(10) . . ?
O1 Ce1 O11 115.65(10) . . ?
O9 Ce1 O11 48.27(10) . . ?
O8 Ce1 O11 65.37(10) . . ?
O13 Ce1 O11 64.56(11) . . ?
O15 Ce1 O11 177.50(9) . . ?
O6 Ce1 N7 152.43(11) . . ?
O7 Ce1 N7 145.62(11) . . ?
O16 Ce1 N7 107.35(11) . . ?
O12 Ce1 N7 24.63(11) . . ?
O1 Ce1 N7 92.27(10) . . ?
O9 Ce1 N7 105.73(12) . . ?
O8 Ce1 N7 89.03(11) . . ?
O13 Ce1 N7 24.75(11) . . ?
O15 Ce1 N7 93.49(11) . . ?
O11 Ce1 N7 88.99(12) . . ?
O6 Ce1 Cu1 92.05(6) . . ?
O7 Ce1 Cu1 30.97(6) . . ?
O16 Ce1 Cu1 79.52(7) . . ?
O12 Ce1 Cu1 127.56(7) . . ?
O1 Ce1 Cu1 146.85(6) . . ?
O9 Ce1 Cu1 84.56(7) . . ?
O8 Ce1 Cu1 32.61(6) . . ?
O13 Ce1 Cu1 99.82(9) . . ?
O15 Ce1 Cu1 126.89(6) . . ?
O11 Ce1 Cu1 51.38(8) . . ?
N7 Ce1 Cu1 115.45(9) . . ?
N4 Cu1 O7 166.01(15) . . ?
N4 Cu1 O8 92.14(13) . . ?
O7 Cu1 O8 84.31(12) . . ?
N4 Cu1 N3 99.66(14) . . ?
O7 Cu1 N3 86.05(13) . . ?
O8 Cu1 N3 165.68(13) . . ?
N4 Cu1 Ce1 137.92(10) . . ?
O7 Cu1 Ce1 41.62(8) . . ?
O8 Cu1 Ce1 46.01(8) . . ?
N3 Cu1 Ce1 121.19(10) . . ?
O6 Cu2 N1 173.78(13) . . ?
O6 Cu2 O1 84.55(11) . . ?
N1 Cu2 O1 92.04(13) . . ?
O6 Cu2 N2 83.79(12) . . ?
N1 Cu2 N2 99.02(13) . . ?
O1 Cu2 N2 166.96(13) . . ?
O6 Cu2 Ce1 41.39(8) . . ?
N1 Cu2 Ce1 133.89(10) . . ?
O1 Cu2 Ce1 44.81(8) . . ?
N2 Cu2 Ce1 122.44(9) . . ?
C12 N1 O2 111.3(3) . . ?
C12 N1 Cu2 124.3(3) . . ?
O2 N1 Cu2 120.5(2) . . ?
C15 N2 O3 112.1(3) . . ?
C15 N2 Cu2 123.5(3) . . ?
O3 N2 Cu2 124.2(2) . . ?
C26 N3 O4 109.3(3) . . ?
C26 N3 Cu1 126.6(3) . . ?
O4 N3 Cu1 124.1(2) . . ?
C29 N4 O5 111.8(3) . . ?
C29 N4 Cu1 126.9(3) . . ?
O5 N4 Cu1 118.2(3) . . ?
C33 N5 C39 123.1(4) . . ?
C33 N5 C37 121.3(4) . . ?
C39 N5 C37 115.3(4) . . ?
C6 N6 C2 119.3(5) . . ?
C6 N6 C4 122.1(5) . . ?
C2 N6 C4 118.1(5) . . ?
O14 N7 O13 122.7(5) . . ?
O14 N7 O12 121.5(5) . . ?
O13 N7 O12 115.8(4) . . ?
O14 N7 Ce1 178.5(4) . . ?
O13 N7 Ce1 58.8(2) . . ?
O12 N7 Ce1 57.0(2) . . ?
O10 N8 O11 122.4(5) . . ?
O10 N8 O9 120.4(5) . . ?
O11 N8 O9 117.2(4) . . ?
O17 N9 O15 121.9(4) . . ?
O17 N9 O16 121.8(4) . . ?
O15 N9 O16 116.3(4) . . ?
C10 O1 Cu2 123.8(3) . . ?
C10 O1 Ce1 132.6(3) . . ?
Cu2 O1 Ce1 102.59(11) . . ?
C13 O2 N1 111.1(3) . . ?
N2 O3 C14 110.1(3) . . ?
N3 O4 C27 111.5(3) . . ?
N4 O5 C28 109.1(3) . . ?
C25 O6 Cu2 123.1(2) . . ?
C25 O6 Ce1 123.0(2) . . ?
Cu2 O6 Ce1 107.53(11) . . ?
C24 O7 Cu1 129.0(2) . . ?
C24 O7 Ce1 123.5(2) . . ?
Cu1 O7 Ce1 107.42(12) . . ?
C35 O8 Cu1 127.2(3) . . ?
C35 O8 Ce1 130.5(2) . . ?
Cu1 O8 Ce1 101.37(11) . . ?
N8 O9 Ce1 99.0(3) . . ?
N8 O11 Ce1 93.4(3) . . ?
N7 O12 Ce1 98.4(3) . . ?
N7 O13 Ce1 96.4(3) . . ?
N9 O15 Ce1 94.5(2) . . ?
N9 O16 Ce1 100.0(2) . . ?

loop_
_geom_bond_atom_site_label_1
_geom_bond_atom_site_label_2
_geom_bond_distance
_geom_bond_site_symmetry_2
_geom_bond_publ_flag
C1 C2 1.523(9) . ?
C1 H1A 0.9800 . ?
C1 H1B 0.9800 . ?
C1 H1C 0.9800 . ?
C2 N6 1.475(7) . ?
C2 H2A 0.9900 . ?
C2 H2B 0.9900 . ?
C4 N6 1.471(8) . ?
C4 C5 1.520(9) . ?
C4 H4A 0.9900 . ?
C4 H4B 0.9900 . ?
C5 H5A 0.9800 . ?
C5 H5B 0.9800 . ?
C5 H5C 0.9800 . ?
C6 N6 1.370(6) . ?
C6 C11 1.402(7) . ?
C6 C7 1.412(7) . ?
C7 C8 1.365(7) . ?
C7 H7 0.9500 . ?
C8 C9 1.409(6) . ?
C8 H8 0.9500 . ?
C9 C10 1.421(6) . ?
C9 C12 1.420(6) . ?
C10 O1 1.342(5) . ?
C10 C11 1.384(6) . ?
C11 H11 0.9500 . ?
C12 N1 1.286(5) . ?
C12 H12 0.9500 . ?
C13 O2 1.427(5) . ?
C13 C14 1.503(6) . ?
C13 H13A 0.9900 . ?
C13 H13B 0.9900 . ?
C14 O3 1.449(5) . ?
C14 H14A 0.9900 . ?
C14 H14B 0.9900 . ?
C15 N2 1.284(5) . ?
C15 C16 1.446(5) . ?
C15 H15 0.9500 . ?
C16 C25 1.388(5) . ?
C16 C17 1.438(5) . ?
C17 C18 1.416(6) . ?
C17 C22 1.424(6) . ?
C18 C19 1.374(6) . ?
C18 H18 0.9500 . ?
C19 C20 1.394(6) . ?
C19 H19 0.9500 . ?
C20 C21 1.372(6) . ?
C20 H20 0.9500 . ?
C21 C22 1.419(6) . ?
C21 H21 0.9500 . ?
C22 C23 1.451(5) . ?
C23 C24 1.391(5) . ?
C23 C26 1.445(6) . ?
C24 O7 1.315(5) . ?
C24 C25 1.415(6) . ?
C25 O6 1.340(4) . ?
C26 N3 1.290(5) . ?
C26 H26 0.9500 . ?
C27 O4 1.437(5) . ?
C27 C28 1.496(7) . ?
C27 H27A 0.9900 . ?
C27 H27B 0.9900 . ?
C28 O5 1.439(6) . ?
C28 H28A 0.9900 . ?
C28 H28B 0.9900 . ?
C29 N4 1.290(5) . ?
C29 C30 1.417(6) . ?
C29 H29 0.9500 . ?
C30 C31 1.416(6) . ?
C30 C35 1.422(6) . ?
C31 C32 1.365(6) . ?
C31 H31 0.9500 . ?
C32 C33 1.420(6) . ?
C32 H32 0.9500 . ?
C33 N5 1.362(6) . ?
C33 C34 1.410(6) . ?
C34 C35 1.390(6) . ?
C34 H34 0.9500 . ?
C35 O8 1.347(5) . ?
C37 N5 1.471(6) . ?
C37 C38 1.509(7) . ?
C37 H37A 0.9900 . ?
C37 H37B 0.9900 . ?
C38 H38A 0.9800 . ?
C38 H38B 0.9800 . ?
C38 H38C 0.9800 . ?
C39 N5 1.464(6) . ?
C39 C40 1.502(7) . ?
C39 H39A 0.9900 . ?
C39 H39B 0.9900 . ?
C40 H40A 0.9800 . ?
C40 H40B 0.9800 . ?
C40 H40C 0.9800 . ?
Ce1 O6 2.460(3) . ?
Ce1 O7 2.459(3) . ?
Ce1 O16 2.559(3) . ?
Ce1 O12 2.558(3) . ?
Ce1 O1 2.562(3) . ?
Ce1 O9 2.572(3) . ?
Ce1 O8 2.593(3) . ?
Ce1 O13 2.598(3) . ?
Ce1 O15 2.679(3) . ?
Ce1 O11 2.711(3) . ?
Ce1 N7 3.018(4) . ?
Ce1 Cu1 3.5332(6) . ?
Cu1 N4 1.897(4) . ?
Cu1 O7 1.905(3) . ?
Cu1 O8 1.942(3) . ?
Cu1 N3 2.008(3) . ?
Cu2 O6 1.921(3) . ?
Cu2 N1 1.925(3) . ?
Cu2 O1 1.959(3) . ?
Cu2 N2 2.015(3) . ?
N1 O2 1.433(4) . ?
N2 O3 1.404(4) . ?
N3 O4 1.418(4) . ?
N4 O5 1.427(4) . ?
N7 O14 1.204(5) . ?
N7 O13 1.271(5) . ?
N7 O12 1.271(5) . ?
N8 O10 1.228(5) . ?
N8 O11 1.249(5) . ?
N8 O9 1.286(5) . ?
N9 O17 1.221(5) . ?
N9 O15 1.267(4) . ?
N9 O16 1.276(4) . ?
